data_1525244
loop_
_publ_author_name
'Semenenko, K.N.'
'Petrova, L.A.'
'Burnasheva, V.V.'

_publ_section_title
;
 Synthesis and some properties of hydride phases based on the compounds La
 Ni5-x Tx, where T= Al, Cr, Fe, Cu
;
_journal_name_full 'Zhurnal Neorganicheskoi Khimii'
_journal_page_first 195
_journal_page_last 201
_journal_volume 28
_journal_year 1983
_chemical_formula_sum 'Cr0.5 La Ni4.5'
_chemical_name_systematic '(Cr0.1 Ni.9)5 La'
_space_group_IT_number 191
_symmetry_space_group_name_Hall '-P 6 2'
_symmetry_space_group_name_H-M 'P 6/m m m'
_cell_angle_alpha 90
_cell_angle_beta 90
_cell_angle_gamma 120
_cell_formula_units_Z 1
_cell_length_a 5.025
_cell_length_b 5.025
_cell_length_c 3.996
_cell_volume 87.383
_citation_journal_id_ASTM ZNOKAQ
_cod_data_source_file Semenenko_ZNOKAQ_1983_1307.cif
_cod_data_source_block Cr0.5La1Ni4.5
_cod_original_cell_volume 87.38326
_cod_original_formula_sum 'Cr0.5 La1 Ni4.5'
_cod_database_code 1525244

loop_
_symmetry_equiv_pos_as_xyz
x,y,z
x-y,x,z
-y,x-y,z
-x,-y,z
-x+y,-x,z
y,-x+y,z
-y,-x,-z
x-y,-y,-z
x,x-y,-z
y,x,-z
-x+y,y,-z
-x,-x+y,-z
-x,-y,-z
-x+y,-x,-z
y,-x+y,-z
x,y,-z
x-y,x,-z
-y,x-y,-z
y,x,z
-x+y,y,z
-x,-x+y,z
-y,-x,z
x-y,-y,z
x,x-y,z

loop_
_atom_site_label
_atom_site_type_symbol
_atom_site_fract_x
_atom_site_fract_y
_atom_site_fract_z
_atom_site_occupancy
_atom_site_U_iso_or_equiv
Cr2 Cr 0.5 0 0.5 0.1 0.0
Ni1 Ni 0.3333 0.6667 0 0.9 0.0
Ni2 Ni 0.5 0 0.5 0.9 0.0
La2 La 0 0 0 1 0.0
Cr1 Cr 0.3333 0.6667 0 0.1 0.0
